data_7044471
loop_
_publ_author_name
'Jin, Guo-Xin'
'Cui, Peng-Fei'
'Lin, Yue-Jian'

_publ_section_title
;
 Synthesis and Reactivity of 16-electron Half-Sandwich Iridium Complexes
 Bearing a Carboranylthioamide Ligand
;
_journal_name_full 'Dalton Trans.'
_journal_paper_doi 10.1039/C7DT03529B
_journal_year 2017
_chemical_formula_sum 'C20 H33 B10 Cl3 Ir N S'
_chemical_formula_weight 726.18
_space_group_crystal_system monoclinic
_space_group_IT_number 14
_space_group_name_Hall '-P 2ybc'
_space_group_name_H-M_alt 'P 1 21/c 1'
_symmetry_space_group_name_Hall '-P 2ybc'
_symmetry_space_group_name_H-M 'P 1 21/c 1'
_atom_sites_solution_hydrogens mixed
_audit_creation_method SHELXL-2014/7
_audit_update_record
;
2017-09-03 deposited with the CCDC.
2017-10-16 downloaded from the CCDC.
;
_cell_angle_alpha 90
_cell_angle_beta 109.654(2)
_cell_angle_gamma 90
_cell_formula_units_Z 4
_cell_length_a 12.2270(15)
_cell_length_b 26.087(3)
_cell_length_c 9.7410(12)
_cell_measurement_reflns_used 4419
_cell_measurement_temperature 173(2)
_cell_measurement_theta_max 25.40
_cell_measurement_theta_min 2.36
_cell_volume 2926.0(6)
_computing_cell_refinement 'Bruker SAINT'
_computing_data_collection 'Bruker APEX2'
_computing_data_reduction 'Bruker SAINT'
_computing_molecular_graphics 'Bruker SHELXTL'
_computing_publication_material 'Bruker SHELXTL'
_computing_structure_refinement 'SHELXL-2014/7 (Sheldrick, 2014)'
_computing_structure_solution 'SHELXS-97 (Sheldrick, 2008)'
_diffrn_ambient_temperature 173(2)
_diffrn_measured_fraction_theta_full 0.995
_diffrn_measured_fraction_theta_max 0.991
_diffrn_measurement_device_type 'Bruker APEX-II CCD'
_diffrn_measurement_method '\f and \w scans'
_diffrn_radiation_type MoK\a
_diffrn_radiation_wavelength 0.71073
_diffrn_reflns_av_R_equivalents 0.0653
_diffrn_reflns_av_unetI/netI 0.0748
_diffrn_reflns_Laue_measured_fraction_full 0.995
_diffrn_reflns_Laue_measured_fraction_max 0.991
_diffrn_reflns_limit_h_max 12
_diffrn_reflns_limit_h_min -15
_diffrn_reflns_limit_k_max 32
_diffrn_reflns_limit_k_min -33
_diffrn_reflns_limit_l_max 12
_diffrn_reflns_limit_l_min -12
_diffrn_reflns_number 20620
_diffrn_reflns_point_group_measured_fraction_full 0.995
_diffrn_reflns_point_group_measured_fraction_max 0.991
_diffrn_reflns_theta_full 25.242
_diffrn_reflns_theta_max 27.388
_diffrn_reflns_theta_min 1.561
_exptl_absorpt_coefficient_mu 4.922
_exptl_absorpt_correction_T_max 0.492
_exptl_absorpt_correction_T_min 0.376
_exptl_absorpt_correction_type multi-scan
_exptl_absorpt_process_details sadabs
_exptl_crystal_colour red
_exptl_crystal_density_diffrn 1.648
_exptl_crystal_description block
_exptl_crystal_F_000 1416
_exptl_crystal_size_max 0.230
_exptl_crystal_size_mid 0.210
_exptl_crystal_size_min 0.190
_refine_diff_density_max 1.194
_refine_diff_density_min -1.693
_refine_diff_density_rms 0.173
_refine_ls_extinction_method none
_refine_ls_goodness_of_fit_ref 1.100
_refine_ls_hydrogen_treatment mixed
_refine_ls_matrix_type full
_refine_ls_number_parameters 337
_refine_ls_number_reflns 6589
_refine_ls_number_restraints 7
_refine_ls_restrained_S_all 1.100
_refine_ls_R_factor_all 0.0730
_refine_ls_R_factor_gt 0.0434
_refine_ls_shift/su_max 0.001
_refine_ls_shift/su_mean 0.000
_refine_ls_structure_factor_coef Fsqd
_refine_ls_weighting_details 'w=1/[\s^2^(Fo^2^)+(0.0361P)^2^+2.7862P] where P=(Fo^2^+2Fc^2^)/3'
_refine_ls_weighting_scheme calc
_refine_ls_wR_factor_gt 0.0930
_refine_ls_wR_factor_ref 0.1020
_reflns_Friedel_coverage 0.000
_reflns_number_gt 4814
_reflns_number_total 6589
_reflns_threshold_expression 'I > 2\s(I)'
_cod_data_source_file c7dt03529b2.cif
_cod_data_source_block 8
_cod_original_cell_volume 2926.1(6)
_cod_database_code 7044471
_shelx_shelxl_version_number 2014/7
_shelx_space_group_comment
; 
The symmetry employed for this shelxl refinement is uniquely defined 
by the following loop, which should always be used as a source of 
symmetry information in preference to the above space-group names. 
They are only intended as comments. 
;
_shelx_estimated_absorpt_t_min 0.397
_shelx_estimated_absorpt_t_max 0.455

loop_
_space_group_symop_operation_xyz
'x, y, z'
'-x, y+1/2, -z+1/2'
'-x, -y, -z'
'x, -y-1/2, z-1/2'

loop_
_atom_site_label
_atom_site_type_symbol
_atom_site_fract_x
_atom_site_fract_y
_atom_site_fract_z
_atom_site_U_iso_or_equiv
_atom_site_adp_type
_atom_site_occupancy
_atom_site_site_symmetry_order
_atom_site_calc_flag
_atom_site_refinement_flags_posn
_atom_site_refinement_flags_adp
Ir1 Ir 0.77639(2) 0.10301(2) 0.76336(3) 0.02130(8) Uani 1 1 d . .
Cl1 Cl 0.66985(14) 0.14535(6) 0.89945(17) 0.0272(3) Uani 1 1 d . .
S1 S 0.86811(13) 0.17914(6) 0.74767(18) 0.0244(4) Uani 1 1 d . .
N1 N 0.8160(5) 0.2571(2) 0.5648(6) 0.0266(13) Uani 1 1 d . .
H1 H 0.762(5) 0.278(2) 0.515(7) 0.014(16) Uiso 1 1 d . .
C1 C 0.6740(5) 0.1884(2) 0.5040(7) 0.0233(14) Uani 1 1 d . .
C2 C 0.5692(5) 0.1826(2) 0.5689(7) 0.0215(13) Uani 1 1 d D .
H2 H 0.572(5) 0.200(2) 0.661(4) 0.026 Uiso 1 1 d D U
B3 B 0.5538(6) 0.2275(3) 0.4345(8) 0.0227(16) Uani 1 1 d . .
H3 H 0.5522 0.2700 0.4496 0.027 Uiso 1 1 calc R U
B4 B 0.6227(6) 0.1987(3) 0.3215(8) 0.0275(17) Uani 1 1 d . .
H4 H 0.6666 0.2225 0.2597 0.033 Uiso 1 1 calc R U
B5 B 0.6811(7) 0.1375(3) 0.4018(8) 0.0256(16) Uani 1 1 d . .
H5 H 0.7632 0.1217 0.3916 0.031 Uiso 1 1 calc R U
B6 B 0.6507(6) 0.1253(3) 0.5691(8) 0.0207(15) Uani 1 1 d . .
B7 B 0.4955(6) 0.1281(3) 0.5146(8) 0.0229(16) Uani 1 1 d . .
H7 H 0.4521 0.1058 0.5802 0.027 Uiso 1 1 calc R U
B8 B 0.4378(6) 0.1886(3) 0.4359(8) 0.0257(16) Uani 1 1 d . .
H8 H 0.3583 0.2057 0.4504 0.031 Uiso 1 1 calc R U
B9 B 0.4700(6) 0.1964(3) 0.2716(9) 0.0280(17) Uani 1 1 d . .
H9 H 0.4118 0.2179 0.1751 0.034 Uiso 1 1 calc R U
B10 B 0.5477(7) 0.1411(3) 0.2520(9) 0.0321(19) Uani 1 1 d . .
H10 H 0.5404 0.1264 0.1413 0.038 Uiso 1 1 calc R U
B11 B 0.5633(6) 0.0985(3) 0.4005(8) 0.0276(16) Uani 1 1 d . .
H11 H 0.5649 0.0559 0.3861 0.033 Uiso 1 1 calc R U
B12 B 0.4324(6) 0.1351(3) 0.3221(9) 0.0282(17) Uani 1 1 d . .
H12 H 0.3480 0.1163 0.2590 0.034 Uiso 1 1 calc R U
C3 C 0.7862(5) 0.2121(2) 0.6004(7) 0.0230(14) Uani 1 1 d . .
C4 C 0.9226(5) 0.2823(2) 0.6525(7) 0.0237(14) Uani 1 1 d . .
C5 C 1.0227(5) 0.2740(3) 0.6232(9) 0.0380(19) Uani 1 1 d . .
H5A H 1.0230 0.2524 0.5446 0.046 Uiso 1 1 calc R U
C6 C 1.1255(6) 0.2978(3) 0.7114(10) 0.048(2) Uani 1 1 d . .
H6 H 1.1964 0.2913 0.6946 0.057 Uiso 1 1 calc R U
C7 C 1.1241(5) 0.3303(3) 0.8216(8) 0.0344(18) Uani 1 1 d . .
H7A H 1.1934 0.3470 0.8791 0.041 Uiso 1 1 calc R U
C8 C 1.0206(6) 0.3388(3) 0.8491(9) 0.0407(19) Uani 1 1 d . .
H8A H 1.0190 0.3605 0.9267 0.049 Uiso 1 1 calc R U
C9 C 0.9207(6) 0.3150(3) 0.7611(9) 0.0354(17) Uani 1 1 d . .
H9A H 0.8492 0.3215 0.7765 0.042 Uiso 1 1 calc R U
C10 C 0.7572(6) 0.0251(2) 0.8353(7) 0.0292(16) Uani 1 1 d . .
C11 C 0.7875(6) 0.0226(3) 0.7080(8) 0.0326(17) Uani 1 1 d . .
C12 C 0.8985(7) 0.0475(3) 0.7366(8) 0.0348(17) Uani 1 1 d . .
C13 C 0.9425(6) 0.0610(2) 0.8922(7) 0.0297(16) Uani 1 1 d . .
C14 C 0.8572(6) 0.0484(2) 0.9507(7) 0.0274(15) Uani 1 1 d . .
C15 C 0.6520(7) 0.0049(3) 0.8587(9) 0.047(2) Uani 1 1 d . .
H15A H 0.5869 0.0055 0.7664 0.070 Uiso 1 1 calc R U
H15B H 0.6332 0.0262 0.9306 0.070 Uiso 1 1 calc R U
H15C H 0.6660 -0.0305 0.8945 0.070 Uiso 1 1 calc R U
C16 C 0.7243(8) -0.0081(3) 0.5745(9) 0.056(3) Uani 1 1 d . .
H16A H 0.7533 -0.0434 0.5872 0.084 Uiso 1 1 calc R U
H16B H 0.7374 0.0072 0.4894 0.084 Uiso 1 1 calc R U
H16C H 0.6410 -0.0080 0.5598 0.084 Uiso 1 1 calc R U
C17 C 0.9652(8) 0.0509(4) 0.6320(10) 0.057(3) Uani 1 1 d . .
H17A H 1.0193 0.0220 0.6483 0.085 Uiso 1 1 calc R U
H17B H 1.0089 0.0832 0.6480 0.085 Uiso 1 1 calc R U
H17C H 0.9110 0.0499 0.5316 0.085 Uiso 1 1 calc R U
C18 C 1.0584(6) 0.0853(3) 0.9676(9) 0.043(2) Uani 1 1 d . .
H18A H 1.0748 0.1106 0.9027 0.065 Uiso 1 1 calc R U
H18B H 1.1188 0.0588 0.9926 0.065 Uiso 1 1 calc R U
H18C H 1.0572 0.1023 1.0568 0.065 Uiso 1 1 calc R U
C19 C 0.8604(8) 0.0545(3) 1.1043(8) 0.044(2) Uani 1 1 d . .
H19A H 0.9394 0.0633 1.1666 0.067 Uiso 1 1 calc R U
H19B H 0.8370 0.0222 1.1380 0.067 Uiso 1 1 calc R U
H19C H 0.8069 0.0818 1.1093 0.067 Uiso 1 1 calc R U
C20 C 0.3527(8) 0.1301(5) 0.8453(12) 0.085(4) Uani 1 1 d . .
H20A H 0.3703 0.1309 0.9521 0.102 Uiso 1 1 calc R U
H20B H 0.4238 0.1405 0.8254 0.102 Uiso 1 1 calc R U
Cl2 Cl 0.3165(4) 0.06813(14) 0.7834(4) 0.1065(12) Uani 1 1 d . .
Cl3 Cl 0.2459(4) 0.17288(18) 0.7663(6) 0.154(2) Uani 1 1 d . U

loop_
_atom_site_aniso_label
_atom_site_aniso_U_11
_atom_site_aniso_U_22
_atom_site_aniso_U_33
_atom_site_aniso_U_23
_atom_site_aniso_U_13
_atom_site_aniso_U_12
Ir1 0.02189(13) 0.01656(12) 0.02261(12) 0.00072(12) 0.00373(8) 0.00012(12)
Cl1 0.0301(8) 0.0245(8) 0.0261(8) -0.0025(6) 0.0081(7) 0.0008(7)
S1 0.0178(8) 0.0220(8) 0.0267(8) 0.0058(7) -0.0012(6) -0.0019(6)
N1 0.018(3) 0.027(3) 0.026(3) 0.009(2) -0.005(2) -0.002(2)
C1 0.016(3) 0.022(3) 0.029(3) 0.010(3) 0.003(3) 0.000(3)
C2 0.013(3) 0.021(3) 0.029(3) 0.000(3) 0.005(3) 0.000(2)
B3 0.012(3) 0.027(4) 0.027(4) 0.006(3) 0.004(3) 0.003(3)
B4 0.023(4) 0.032(4) 0.026(4) 0.005(3) 0.007(3) 0.003(3)
B5 0.027(4) 0.034(4) 0.014(3) 0.001(3) 0.004(3) -0.002(3)
B6 0.021(4) 0.023(4) 0.020(4) -0.003(3) 0.009(3) -0.005(3)
B7 0.017(3) 0.017(4) 0.030(4) -0.002(3) 0.002(3) -0.005(3)
B8 0.012(3) 0.027(4) 0.033(4) 0.001(3) 0.001(3) -0.004(3)
B9 0.015(3) 0.037(5) 0.029(4) 0.003(3) 0.003(3) 0.001(3)
B10 0.026(4) 0.041(5) 0.022(4) -0.004(4) 0.000(3) 0.002(4)
B11 0.022(4) 0.025(4) 0.031(4) 0.002(3) 0.002(3) -0.001(3)
B12 0.021(4) 0.027(4) 0.033(4) 0.002(3) 0.005(3) -0.006(3)
C3 0.013(3) 0.029(3) 0.026(3) 0.000(3) 0.004(2) 0.004(3)
C4 0.014(3) 0.017(3) 0.036(4) 0.007(3) 0.003(3) 0.000(2)
C5 0.014(3) 0.042(4) 0.053(5) -0.006(4) 0.004(3) -0.005(3)
C6 0.014(3) 0.056(5) 0.067(6) -0.012(4) 0.007(4) 0.001(3)
C7 0.013(3) 0.037(4) 0.042(4) 0.002(3) -0.006(3) -0.004(3)
C8 0.034(4) 0.040(4) 0.047(5) -0.008(4) 0.013(4) -0.013(3)
C9 0.020(3) 0.033(4) 0.055(5) -0.009(4) 0.016(3) -0.001(3)
C10 0.038(4) 0.015(3) 0.029(4) 0.001(3) 0.006(3) -0.002(3)
C11 0.050(5) 0.020(3) 0.026(4) -0.003(3) 0.009(3) 0.008(3)
C12 0.045(4) 0.023(4) 0.031(4) 0.003(3) 0.007(3) 0.011(3)
C13 0.038(4) 0.019(3) 0.029(4) 0.002(3) 0.006(3) 0.012(3)
C14 0.034(4) 0.020(3) 0.023(3) -0.003(3) 0.003(3) 0.001(3)
C15 0.048(5) 0.034(4) 0.051(5) 0.010(4) 0.007(4) -0.012(4)
C16 0.077(6) 0.027(4) 0.041(5) -0.012(4) -0.009(4) 0.015(4)
C17 0.067(6) 0.057(6) 0.059(6) 0.017(5) 0.038(5) 0.033(5)
C18 0.032(4) 0.031(4) 0.053(5) 0.001(4) -0.003(4) 0.002(3)
C19 0.069(6) 0.036(4) 0.023(4) 0.007(3) 0.008(4) 0.009(4)
C20 0.041(5) 0.141(11) 0.056(7) -0.020(7) -0.007(5) -0.024(6)
Cl2 0.136(3) 0.095(2) 0.126(3) -0.010(2) 0.093(3) -0.027(2)
Cl3 0.113(3) 0.107(3) 0.206(5) 0.062(3) 0.005(3) 0.004(2)

loop_
_atom_type_symbol
_atom_type_description
_atom_type_scat_dispersion_real
_atom_type_scat_dispersion_imag
_atom_type_scat_source
C C 0.0033 0.0016 'International Tables Vol C Tables 4.2.6.8 and 6.1.1.4'
H H 0.0000 0.0000 'International Tables Vol C Tables 4.2.6.8 and 6.1.1.4'
B B 0.0013 0.0007 'International Tables Vol C Tables 4.2.6.8 and 6.1.1.4'
N N 0.0061 0.0033 'International Tables Vol C Tables 4.2.6.8 and 6.1.1.4'
S S 0.1246 0.1234 'International Tables Vol C Tables 4.2.6.8 and 6.1.1.4'
Cl Cl 0.1484 0.1585 'International Tables Vol C Tables 4.2.6.8 and 6.1.1.4'
Ir Ir -1.4442 7.9887 'International Tables Vol C Tables 4.2.6.8 and 6.1.1.4'

loop_
_geom_angle_atom_site_label_1
_geom_angle_atom_site_label_2
_geom_angle_atom_site_label_3
_geom_angle
B6 Ir1 C12 114.0(3)
B6 Ir1 C11 97.6(3)
C12 Ir1 C11 38.9(3)
B6 Ir1 C10 115.2(3)
C12 Ir1 C10 64.4(3)
C11 Ir1 C10 37.7(3)
B6 Ir1 C14 154.0(3)
C12 Ir1 C14 62.8(3)
C11 Ir1 C14 63.1(2)
C10 Ir1 C14 38.9(2)
B6 Ir1 C13 152.3(3)
C12 Ir1 C13 38.6(2)
C11 Ir1 C13 63.6(3)
C10 Ir1 C13 63.1(3)
C14 Ir1 C13 35.5(2)
B6 Ir1 S1 85.8(2)
C12 Ir1 S1 101.4(2)
C11 Ir1 S1 137.6(2)
C10 Ir1 S1 157.83(18)
C14 Ir1 S1 120.27(17)
C13 Ir1 S1 95.02(18)
B6 Ir1 Cl1 90.1(2)
C12 Ir1 Cl1 153.6(2)
C11 Ir1 Cl1 131.7(2)
C10 Ir1 Cl1 96.5(2)
C14 Ir1 Cl1 90.84(18)
C13 Ir1 Cl1 117.60(18)
S1 Ir1 Cl1 90.37(6)
C3 S1 Ir1 109.4(2)
C3 N1 C4 121.6(5)
C3 N1 H1 119(4)
C4 N1 H1 114(4)
C3 C1 C2 118.0(5)
C3 C1 B5 118.4(5)
C2 C1 B5 111.3(5)
C3 C1 B4 121.7(5)
C2 C1 B4 111.3(5)
B5 C1 B4 65.1(4)
C3 C1 B3 118.5(5)
C2 C1 B3 61.7(4)
B5 C1 B3 116.2(5)
B4 C1 B3 62.0(4)
C3 C1 B6 111.6(5)
C2 C1 B6 62.7(4)
B5 C1 B6 62.4(4)
B4 C1 B6 117.5(5)
B3 C1 B6 117.2(5)
C1 C2 B7 111.7(5)
C1 C2 B8 111.3(5)
B7 C2 B8 64.3(4)
C1 C2 B3 62.3(4)
B7 C2 B3 115.4(5)
B8 C2 B3 61.5(4)
C1 C2 B6 64.2(4)
B7 C2 B6 62.1(4)
B8 C2 B6 117.4(5)
B3 C2 B6 119.1(5)
C1 C2 H2 121(4)
B7 C2 H2 121(4)
B8 C2 H2 113(4)
B3 C2 H2 110(4)
B6 C2 H2 122(4)
C2 B3 C1 55.9(4)
C2 B3 B8 58.7(4)
C1 B3 B8 104.0(5)
C2 B3 B4 103.5(5)
C1 B3 B4 58.1(4)
B8 B3 B4 108.5(6)
C2 B3 B9 104.7(5)
C1 B3 B9 104.0(5)
B8 B3 B9 61.0(4)
B4 B3 B9 59.9(4)
C2 B3 H3 125.2
C1 B3 H3 125.6
B8 B3 H3 121.6
B4 B3 H3 122.4
B9 B3 H3 122.7
C1 B4 B3 59.9(4)
C1 B4 B9 105.5(5)
B3 B4 B9 60.2(4)
C1 B4 B10 103.2(5)
B3 B4 B10 107.7(6)
B9 B4 B10 60.2(5)
C1 B4 B5 57.1(4)
B3 B4 B5 107.9(5)
B9 B4 B5 108.4(6)
B10 B4 B5 59.8(4)
C1 B4 H4 125.1
B3 B4 H4 121.0
B9 B4 H4 121.6
B10 B4 H4 123.0
B5 B4 H4 121.9
C1 B5 B11 104.8(5)
C1 B5 B10 103.1(5)
B11 B5 B10 60.4(4)
C1 B5 B4 57.9(4)
B11 B5 B4 107.6(5)
B10 B5 B4 58.8(4)
C1 B5 B6 62.6(4)
B11 B5 B6 59.5(4)
B10 B5 B6 109.6(6)
B4 B5 B6 111.8(6)
C1 B5 H5 124.7
B11 B5 H5 123.0
B10 B5 H5 123.1
B4 B5 H5 121.2
B6 B5 H5 118.4
B11 B6 B7 59.6(4)
B11 B6 C2 99.5(5)
B7 B6 C2 55.5(4)
B11 B6 B5 58.7(4)
B7 B6 B5 104.0(5)
C2 B6 B5 97.7(5)
B11 B6 C1 98.6(5)
B7 B6 C1 97.7(5)
C2 B6 C1 53.1(4)
B5 B6 C1 55.0(4)
B11 B6 Ir1 139.7(5)
B7 B6 Ir1 131.7(5)
C2 B6 Ir1 118.3(4)
B5 B6 Ir1 123.6(4)
C1 B6 Ir1 114.6(4)
C2 B7 B11 104.7(5)
C2 B7 B12 104.0(5)
B11 B7 B12 60.8(4)
C2 B7 B6 62.4(4)
B11 B7 B6 59.7(4)
B12 B7 B6 110.9(5)
C2 B7 B8 58.6(4)
B11 B7 B8 108.4(6)
B12 B7 B8 59.4(4)
B6 B7 B8 112.8(5)
C2 B7 H7 124.7
B11 B7 H7 122.9
B12 B7 H7 122.2
B6 B7 H7 117.9
B8 B7 H7 120.5
C2 B8 B3 59.8(4)
C2 B8 B12 103.4(5)
B3 B8 B12 108.2(6)
C2 B8 B9 104.9(5)
B3 B8 B9 60.2(4)
B12 B8 B9 60.1(5)
C2 B8 B7 57.1(4)
B3 B8 B7 108.1(5)
B12 B8 B7 59.9(4)
B9 B8 B7 108.1(6)
C2 B8 H8 125.3
B3 B8 H8 120.8
B12 B8 H8 122.8
B9 B8 H8 122.1
B7 B8 H8 121.9
B4 B9 B3 59.9(4)
B4 B9 B10 60.1(4)
B3 B9 B10 107.4(5)
B4 B9 B12 107.5(5)
B3 B9 B12 106.8(5)
B10 B9 B12 59.7(5)
B4 B9 B8 106.8(5)
B3 B9 B8 58.9(4)
B10 B9 B8 107.0(6)
B12 B9 B8 59.6(4)
B4 B9 H9 121.9
B3 B9 H9 122.4
B10 B9 H9 122.0
B12 B9 H9 122.2
B8 B9 H9 122.7
B12 B10 B4 107.8(6)
B12 B10 B9 60.4(5)
B4 B10 B9 59.8(4)
B12 B10 B11 60.8(5)
B4 B10 B11 108.5(5)
B9 B10 B11 109.6(6)
B12 B10 B5 107.9(6)
B4 B10 B5 61.3(4)
B9 B10 B5 109.3(6)
B11 B10 B5 59.0(4)
B12 B10 H10 121.7
B4 B10 H10 121.5
B9 B10 H10 120.8
B11 B10 H10 121.2
B5 B10 H10 121.4
B5 B11 B7 107.4(5)
B5 B11 B6 61.9(4)
B7 B11 B6 60.7(4)
B5 B11 B10 60.6(4)
B7 B11 B10 107.0(6)
B6 B11 B10 111.8(6)
B5 B11 B12 107.8(5)
B7 B11 B12 59.8(4)
B6 B11 B12 110.9(6)
B10 B11 B12 59.1(4)
B5 B11 H11 121.7
B7 B11 H11 122.8
B6 B11 H11 118.4
B10 B11 H11 121.2
B12 B11 H11 121.5
B10 B12 B8 107.7(5)
B10 B12 B9 59.9(5)
B8 B12 B9 60.3(4)
B10 B12 B7 107.3(5)
B8 B12 B7 60.7(4)
B9 B12 B7 108.8(5)
B10 B12 B11 60.0(4)
B8 B12 B11 108.2(5)
B9 B12 B11 108.6(5)
B7 B12 B11 59.3(4)
B10 B12 H12 122.2
B8 B12 H12 121.4
B9 B12 H12 121.1
B7 B12 H12 121.7
B11 B12 H12 121.7
N1 C3 C1 118.5(5)
N1 C3 S1 123.0(5)
C1 C3 S1 118.5(5)
C5 C4 C9 120.9(6)
C5 C4 N1 119.7(6)
C9 C4 N1 119.5(6)
C4 C5 C6 118.8(8)
C4 C5 H5A 120.6
C6 C5 H5A 120.6
C7 C6 C5 120.5(7)
C7 C6 H6 119.8
C5 C6 H6 119.8
C6 C7 C8 119.9(6)
C6 C7 H7A 120.0
C8 C7 H7A 120.0
C9 C8 C7 118.6(7)
C9 C8 H8A 120.7
C7 C8 H8A 120.7
C4 C9 C8 121.3(7)
C4 C9 H9A 119.4
C8 C9 H9A 119.4
C11 C10 C15 128.2(7)
C11 C10 C14 107.0(6)
C15 C10 C14 124.6(7)
C11 C10 Ir1 70.9(4)
C15 C10 Ir1 125.0(5)
C14 C10 Ir1 73.3(4)
C10 C11 C12 108.5(6)
C10 C11 C16 125.2(7)
C12 C11 C16 125.7(7)
C10 C11 Ir1 71.4(4)
C12 C11 Ir1 69.7(4)
C16 C11 Ir1 132.1(5)
C11 C12 C13 107.6(6)
C11 C12 C17 125.7(7)
C13 C12 C17 126.0(7)
C11 C12 Ir1 71.5(4)
C13 C12 Ir1 75.1(4)
C17 C12 Ir1 126.5(5)
C14 C13 C12 107.6(6)
C14 C13 C18 128.0(7)
C12 C13 C18 124.4(7)
C14 C13 Ir1 71.7(4)
C12 C13 Ir1 66.3(4)
C18 C13 Ir1 125.9(5)
C13 C14 C10 109.1(6)
C13 C14 C19 128.2(6)
C10 C14 C19 122.7(7)
C13 C14 Ir1 72.8(4)
C10 C14 Ir1 67.8(3)
C19 C14 Ir1 126.9(5)
C10 C15 H15A 109.5
C10 C15 H15B 109.5
H15A C15 H15B 109.5
C10 C15 H15C 109.5
H15A C15 H15C 109.5
H15B C15 H15C 109.5
C11 C16 H16A 109.5
C11 C16 H16B 109.5
H16A C16 H16B 109.5
C11 C16 H16C 109.5
H16A C16 H16C 109.5
H16B C16 H16C 109.5
C12 C17 H17A 109.5
C12 C17 H17B 109.5
H17A C17 H17B 109.5
C12 C17 H17C 109.5
H17A C17 H17C 109.5
H17B C17 H17C 109.5
C13 C18 H18A 109.5
C13 C18 H18B 109.5
H18A C18 H18B 109.5
C13 C18 H18C 109.5
H18A C18 H18C 109.5
H18B C18 H18C 109.5
C14 C19 H19A 109.5
C14 C19 H19B 109.5
H19A C19 H19B 109.5
C14 C19 H19C 109.5
H19A C19 H19C 109.5
H19B C19 H19C 109.5
Cl3 C20 Cl2 112.9(5)
Cl3 C20 H20A 109.0
Cl2 C20 H20A 109.0
Cl3 C20 H20B 109.0
Cl2 C20 H20B 109.0
H20A C20 H20B 107.8

loop_
_geom_bond_atom_site_label_1
_geom_bond_atom_site_label_2
_geom_bond_distance
Ir1 B6 2.079(7)
Ir1 C12 2.158(7)
Ir1 C11 2.182(7)
Ir1 C10 2.188(6)
Ir1 C14 2.263(6)
Ir1 C13 2.277(6)
Ir1 S1 2.3111(16)
Ir1 Cl1 2.4159(17)
S1 C3 1.683(6)
N1 C3 1.311(8)
N1 C4 1.453(8)
N1 H1 0.87(6)
C1 C3 1.510(8)
C1 C2 1.616(9)
C1 B5 1.680(10)
C1 B4 1.695(10)
C1 B3 1.728(9)
C1 B6 1.821(9)
C2 B7 1.672(9)
C2 B8 1.698(9)
C2 B3 1.718(10)
C2 B6 1.797(10)
C2 H2 0.99(2)
B3 B8 1.746(10)
B3 B4 1.764(11)
B3 B9 1.770(11)
B3 H3 1.1200
B4 B9 1.765(10)
B4 B10 1.770(11)
B4 B5 1.815(11)
B4 H4 1.1200
B5 B11 1.760(11)
B5 B10 1.788(10)
B5 B6 1.817(10)
B5 H5 1.1200
B6 B11 1.774(10)
B6 B7 1.793(10)
B7 B11 1.771(11)
B7 B12 1.781(11)
B7 B8 1.794(10)
B7 H7 1.1200
B8 B12 1.771(11)
B8 B9 1.784(12)
B8 H8 1.1200
B9 B10 1.772(12)
B9 B12 1.780(11)
B9 H9 1.1200
B10 B12 1.768(12)
B10 B11 1.784(11)
B10 H10 1.1200
B11 B12 1.798(10)
B11 H11 1.1200
B12 H12 1.1200
C4 C5 1.365(9)
C4 C9 1.366(10)
C5 C6 1.406(10)
C5 H5A 0.9500
C6 C7 1.373(11)
C6 H6 0.9500
C7 C8 1.396(10)
C7 H7A 0.9500
C8 C9 1.382(10)
C8 H8A 0.9500
C9 H9A 0.9500
C10 C11 1.411(10)
C10 C15 1.478(10)
C10 C14 1.485(9)
C11 C12 1.444(10)
C11 C16 1.501(10)
C12 C13 1.470(9)
C12 C17 1.508(11)
C13 C14 1.386(10)
C13 C18 1.500(10)
C14 C19 1.492(10)
C15 H15A 0.9800
C15 H15B 0.9800
C15 H15C 0.9800
C16 H16A 0.9800
C16 H16B 0.9800
C16 H16C 0.9800
C17 H17A 0.9800
C17 H17B 0.9800
C17 H17C 0.9800
C18 H18A 0.9800
C18 H18B 0.9800
C18 H18C 0.9800
C19 H19A 0.9800
C19 H19B 0.9800
C19 H19C 0.9800
C20 Cl3 1.693(12)
C20 Cl2 1.730(13)
C20 H20A 0.9900
C20 H20B 0.9900

loop_
_geom_hbond_atom_site_label_D
_geom_hbond_atom_site_label_H
_geom_hbond_atom_site_label_A
_geom_hbond_distance_DH
_geom_hbond_distance_HA
_geom_hbond_distance_DA
_geom_hbond_angle_DHA
_geom_hbond_site_symmetry_A
N1 H1 Cl1 0.87(6) 2.38(6) 3.213(6) 160(5) 4_565

loop_
_geom_torsion_atom_site_label_1
_geom_torsion_atom_site_label_2
_geom_torsion_atom_site_label_3
_geom_torsion_atom_site_label_4
_geom_torsion
C3 C1 C2 B7 -142.6(5)
B5 C1 C2 B7 -0.9(7)
B4 C1 C2 B7 69.6(6)
B3 C1 C2 B7 108.2(5)
B6 C1 C2 B7 -41.3(5)
C3 C1 C2 B8 147.6(5)
B5 C1 C2 B8 -70.7(6)
B4 C1 C2 B8 -0.2(7)
B3 C1 C2 B8 38.4(5)
B6 C1 C2 B8 -111.1(5)
C3 C1 C2 B3 109.2(6)
B5 C1 C2 B3 -109.1(5)
B4 C1 C2 B3 -38.6(5)
B6 C1 C2 B3 -149.5(5)
C3 C1 C2 B6 -101.3(6)
B5 C1 C2 B6 40.4(5)
B4 C1 C2 B6 110.9(6)
B3 C1 C2 B6 149.5(5)
B7 C2 B3 C1 -102.3(6)
B8 C2 B3 C1 -138.8(5)
B6 C2 B3 C1 -31.5(5)
C1 C2 B3 B8 138.8(5)
B7 C2 B3 B8 36.5(5)
B6 C2 B3 B8 107.3(6)
C1 C2 B3 B4 35.1(4)
B7 C2 B3 B4 -67.2(6)
B8 C2 B3 B4 -103.7(6)
B6 C2 B3 B4 3.6(7)
C1 C2 B3 B9 97.1(5)
B7 C2 B3 B9 -5.2(7)
B8 C2 B3 B9 -41.7(5)
B6 C2 B3 B9 65.6(6)
C3 C1 B3 C2 -108.3(6)
B5 C1 B3 C2 101.3(6)
B4 C1 B3 C2 138.8(5)
B6 C1 B3 C2 30.4(5)
C3 C1 B3 B8 -143.8(6)
C2 C1 B3 B8 -35.5(5)
B5 C1 B3 B8 65.8(7)
B4 C1 B3 B8 103.3(6)
B6 C1 B3 B8 -5.0(7)
C3 C1 B3 B4 112.9(6)
C2 C1 B3 B4 -138.8(5)
B5 C1 B3 B4 -37.5(6)
B6 C1 B3 B4 -108.4(6)
C3 C1 B3 B9 153.2(6)
C2 C1 B3 B9 -98.5(5)
B5 C1 B3 B9 2.8(7)
B4 C1 B3 B9 40.3(5)
B6 C1 B3 B9 -68.1(6)
C3 C1 B4 B3 -107.9(6)
C2 C1 B4 B3 38.5(5)
B5 C1 B4 B3 142.9(5)
B6 C1 B4 B3 107.9(6)
C3 C1 B4 B9 -148.7(6)
C2 C1 B4 B9 -2.3(7)
B5 C1 B4 B9 102.2(6)
B3 C1 B4 B9 -40.8(5)
B6 C1 B4 B9 67.1(7)
C3 C1 B4 B10 149.0(6)
C2 C1 B4 B10 -64.6(6)
B5 C1 B4 B10 39.9(5)
B3 C1 B4 B10 -103.0(6)
B6 C1 B4 B10 4.8(7)
C3 C1 B4 B5 109.2(7)
C2 C1 B4 B5 -104.4(6)
B3 C1 B4 B5 -142.9(5)
B6 C1 B4 B5 -35.1(5)
C2 B3 B4 C1 -34.1(4)
B8 B3 B4 C1 -95.2(5)
B9 B3 B4 C1 -133.5(6)
C2 B3 B4 B9 99.4(5)
C1 B3 B4 B9 133.5(6)
B8 B3 B4 B9 38.3(5)
C2 B3 B4 B10 61.2(6)
C1 B3 B4 B10 95.3(5)
B8 B3 B4 B10 0.1(7)
B9 B3 B4 B10 -38.2(5)
C2 B3 B4 B5 -2.0(6)
C1 B3 B4 B5 32.1(4)
B8 B3 B4 B5 -63.1(6)
B9 B3 B4 B5 -101.4(6)
C3 C1 B5 B11 144.2(6)
C2 C1 B5 B11 2.6(6)
B4 C1 B5 B11 -101.7(5)
B3 C1 B5 B11 -65.4(6)
B6 C1 B5 B11 43.2(4)
C3 C1 B5 B10 -153.5(6)
C2 C1 B5 B10 65.0(6)
B4 C1 B5 B10 -39.4(5)
B3 C1 B5 B10 -3.0(7)
B6 C1 B5 B10 105.5(6)
C3 C1 B5 B4 -114.1(6)
C2 C1 B5 B4 104.4(5)
B3 C1 B5 B4 36.4(5)
B6 C1 B5 B4 144.9(5)
C3 C1 B5 B6 101.0(6)
C2 C1 B5 B6 -40.6(5)
B4 C1 B5 B6 -144.9(5)
B3 C1 B5 B6 -108.5(6)
B3 B4 B5 C1 -33.2(5)
B9 B4 B5 C1 -96.9(6)
B10 B4 B5 C1 -133.8(6)
C1 B4 B5 B11 96.8(6)
B3 B4 B5 B11 63.5(6)
B9 B4 B5 B11 -0.2(7)
B10 B4 B5 B11 -37.0(5)
C1 B4 B5 B10 133.8(6)
B3 B4 B5 B10 100.5(6)
B9 B4 B5 B10 36.8(5)
C1 B4 B5 B6 33.3(5)
B3 B4 B5 B6 0.1(7)
B9 B4 B5 B6 -63.6(7)
B10 B4 B5 B6 -100.4(6)
C1 C2 B6 B11 -93.7(5)
B7 C2 B6 B11 42.4(5)
B8 C2 B6 B11 8.1(7)
B3 C2 B6 B11 -62.7(6)
C1 C2 B6 B7 -136.0(5)
B8 C2 B6 B7 -34.2(5)
B3 C2 B6 B7 -105.1(6)
C1 C2 B6 B5 -34.3(4)
B7 C2 B6 B5 101.8(5)
B8 C2 B6 B5 67.5(6)
B3 C2 B6 B5 -3.4(6)
B7 C2 B6 C1 136.0(5)
B8 C2 B6 C1 101.8(6)
B3 C2 B6 C1 30.9(5)
C1 C2 B6 Ir1 100.8(5)
B7 C2 B6 Ir1 -123.2(5)
B8 C2 B6 Ir1 -157.4(5)
B3 C2 B6 Ir1 131.7(5)
C1 B5 B6 B11 129.8(5)
B10 B5 B6 B11 34.9(5)
B4 B5 B6 B11 98.2(6)
C1 B5 B6 B7 89.6(5)
B11 B5 B6 B7 -40.2(5)
B10 B5 B6 B7 -5.3(7)
B4 B5 B6 B7 58.0(6)
C1 B5 B6 C2 33.4(4)
B11 B5 B6 C2 -96.5(5)
B10 B5 B6 C2 -61.6(6)
B4 B5 B6 C2 1.7(6)
B11 B5 B6 C1 -129.8(5)
B10 B5 B6 C1 -94.9(6)
B4 B5 B6 C1 -31.6(5)
C1 B5 B6 Ir1 -98.3(5)
B11 B5 B6 Ir1 131.9(6)
B10 B5 B6 Ir1 166.8(5)
B4 B5 B6 Ir1 -129.9(5)
C3 C1 B6 B11 -153.2(5)
C2 C1 B6 B11 95.5(5)
B5 C1 B6 B11 -41.6(5)
B4 C1 B6 B11 -5.6(7)
B3 C1 B6 B11 65.3(6)
C3 C1 B6 B7 146.6(5)
C2 C1 B6 B7 35.3(4)
B5 C1 B6 B7 -101.8(5)
B4 C1 B6 B7 -65.8(6)
B3 C1 B6 B7 5.1(7)
C3 C1 B6 C2 111.3(6)
B5 C1 B6 C2 -137.0(5)
B4 C1 B6 C2 -101.0(5)
B3 C1 B6 C2 -30.1(5)
C3 C1 B6 B5 -111.7(6)
C2 C1 B6 B5 137.0(5)
B4 C1 B6 B5 36.0(5)
B3 C1 B6 B5 106.9(6)
C3 C1 B6 Ir1 3.4(7)
C2 C1 B6 Ir1 -107.9(5)
B5 C1 B6 Ir1 115.0(5)
B4 C1 B6 Ir1 151.0(4)
B3 C1 B6 Ir1 -138.1(5)
C1 C2 B7 B11 -1.2(6)
B8 C2 B7 B11 102.8(6)
B3 C2 B7 B11 67.4(6)
B6 C2 B7 B11 -43.5(5)
C1 C2 B7 B12 -64.2(6)
B8 C2 B7 B12 39.8(5)
B3 C2 B7 B12 4.4(7)
B6 C2 B7 B12 -106.5(5)
C1 C2 B7 B6 42.3(5)
B8 C2 B7 B6 146.3(6)
B3 C2 B7 B6 110.9(6)
C1 C2 B7 B8 -104.1(6)
B3 C2 B7 B8 -35.4(5)
B6 C2 B7 B8 -146.3(6)
B11 B6 B7 C2 -129.6(5)
B5 B6 B7 C2 -89.8(5)
C1 B6 B7 C2 -34.0(4)
Ir1 B6 B7 C2 99.0(6)
C2 B6 B7 B11 129.6(5)
B5 B6 B7 B11 39.7(5)
C1 B6 B7 B11 95.5(5)
Ir1 B6 B7 B11 -131.4(7)
B11 B6 B7 B12 -34.2(5)
C2 B6 B7 B12 95.4(6)
B5 B6 B7 B12 5.6(7)
C1 B6 B7 B12 61.3(6)
Ir1 B6 B7 B12 -165.6(5)
B11 B6 B7 B8 -98.7(6)
C2 B6 B7 B8 30.9(5)
B5 B6 B7 B8 -58.9(7)
C1 B6 B7 B8 -3.2(6)
Ir1 B6 B7 B8 129.9(6)
C1 C2 B8 B3 -38.8(5)
B7 C2 B8 B3 -143.4(6)
B6 C2 B8 B3 -109.9(6)
C1 C2 B8 B12 64.7(6)
B7 C2 B8 B12 -40.0(5)
B3 C2 B8 B12 103.5(6)
B6 C2 B8 B12 -6.5(7)
C1 C2 B8 B9 2.5(7)
B7 C2 B8 B9 -102.1(6)
B3 C2 B8 B9 41.3(5)
B6 C2 B8 B9 -68.6(7)
C1 C2 B8 B7 104.6(6)
B3 C2 B8 B7 143.4(6)
B6 C2 B8 B7 33.5(5)
C1 B3 B8 C2 34.2(5)
B4 B3 B8 C2 94.8(5)
B9 B3 B8 C2 132.6(5)
C2 B3 B8 B12 -95.2(5)
C1 B3 B8 B12 -60.9(6)
B4 B3 B8 B12 -0.4(7)
B9 B3 B8 B12 37.5(5)
C2 B3 B8 B9 -132.6(5)
C1 B3 B8 B9 -98.4(5)
B4 B3 B8 B9 -37.8(5)
C2 B3 B8 B7 -31.8(5)
C1 B3 B8 B7 2.5(7)
B4 B3 B8 B7 63.0(6)
B9 B3 B8 B7 100.9(6)
B11 B7 B8 C2 -96.3(5)
B12 B7 B8 C2 -133.8(5)
B6 B7 B8 C2 -32.2(5)
C2 B7 B8 B3 32.8(5)
B11 B7 B8 B3 -63.5(6)
B12 B7 B8 B3 -101.0(6)
B6 B7 B8 B3 0.6(8)
C2 B7 B8 B12 133.8(5)
B11 B7 B8 B12 37.5(5)
B6 B7 B8 B12 101.6(6)
C2 B7 B8 B9 96.4(5)
B11 B7 B8 B9 0.2(6)
B12 B7 B8 B9 -37.3(5)
B6 B7 B8 B9 64.2(6)
C1 B4 B9 B3 40.6(5)
B10 B4 B9 B3 137.2(6)
B5 B4 B9 B3 100.5(6)
C1 B4 B9 B10 -96.6(6)
B3 B4 B9 B10 -137.2(6)
B5 B4 B9 B10 -36.7(5)
C1 B4 B9 B12 -59.0(7)
B3 B4 B9 B12 -99.6(6)
B10 B4 B9 B12 37.6(5)
B5 B4 B9 B12 0.9(7)
C1 B4 B9 B8 3.7(7)
B3 B4 B9 B8 -36.9(5)
B10 B4 B9 B8 100.2(6)
B5 B4 B9 B8 63.5(7)
C2 B3 B9 B4 -97.2(5)
C1 B3 B9 B4 -39.3(5)
B8 B3 B9 B4 -137.8(6)
C2 B3 B9 B10 -59.1(7)
C1 B3 B9 B10 -1.2(7)
B8 B3 B9 B10 -99.7(6)
B4 B3 B9 B10 38.1(5)
C2 B3 B9 B12 3.6(6)
C1 B3 B9 B12 61.5(6)
B8 B3 B9 B12 -36.9(5)
B4 B3 B9 B12 100.9(6)
C2 B3 B9 B8 40.5(5)
C1 B3 B9 B8 98.4(5)
B4 B3 B9 B8 137.8(6)
C2 B8 B9 B4 -3.8(7)
B3 B8 B9 B4 37.4(5)
B12 B8 B9 B4 -100.8(6)
B7 B8 B9 B4 -63.5(6)
C2 B8 B9 B3 -41.2(5)
B12 B8 B9 B3 -138.2(5)
B7 B8 B9 B3 -100.9(5)
C2 B8 B9 B10 59.3(6)
B3 B8 B9 B10 100.4(5)
B12 B8 B9 B10 -37.7(5)
B7 B8 B9 B10 -0.5(6)
C2 B8 B9 B12 97.0(5)
B3 B8 B9 B12 138.2(5)
B7 B8 B9 B12 37.3(5)
C1 B4 B10 B12 62.5(6)
B3 B4 B10 B12 0.3(7)
B9 B4 B10 B12 -38.0(5)
B5 B4 B10 B12 101.1(6)
C1 B4 B10 B9 100.5(6)
B3 B4 B10 B9 38.3(5)
B5 B4 B10 B9 139.0(6)
C1 B4 B10 B11 -1.9(7)
B3 B4 B10 B11 -64.1(7)
B9 B4 B10 B11 -102.4(6)
B5 B4 B10 B11 36.6(5)
C1 B4 B10 B5 -38.5(5)
B3 B4 B10 B5 -100.8(6)
B9 B4 B10 B5 -139.0(6)
B4 B9 B10 B12 137.6(6)
B3 B9 B10 B12 99.6(6)
B8 B9 B10 B12 37.7(5)
B3 B9 B10 B4 -38.0(5)
B12 B9 B10 B4 -137.6(6)
B8 B9 B10 B4 -99.9(6)
B4 B9 B10 B11 100.6(6)
B3 B9 B10 B11 62.5(7)
B12 B9 B10 B11 -37.1(5)
B8 B9 B10 B11 0.6(7)
B4 B9 B10 B5 37.6(5)
B3 B9 B10 B5 -0.5(8)
B12 B9 B10 B5 -100.1(6)
B8 B9 B10 B5 -62.4(7)
C1 B5 B10 B12 -62.1(7)
B11 B5 B10 B12 37.7(6)
B4 B5 B10 B12 -101.0(6)
B6 B5 B10 B12 3.2(8)
C1 B5 B10 B4 38.9(5)
B11 B5 B10 B4 138.7(6)
B6 B5 B10 B4 104.1(6)
C1 B5 B10 B9 2.0(7)
B11 B5 B10 B9 101.8(7)
B4 B5 B10 B9 -36.9(5)
B6 B5 B10 B9 67.2(7)
C1 B5 B10 B11 -99.8(6)
B4 B5 B10 B11 -138.7(6)
B6 B5 B10 B11 -34.5(5)
C1 B5 B11 B7 -3.2(6)
B10 B5 B11 B7 -100.1(6)
B4 B5 B11 B7 -63.7(6)
B6 B5 B11 B7 41.6(5)
C1 B5 B11 B6 -44.9(5)
B10 B5 B11 B6 -141.7(6)
B4 B5 B11 B6 -105.3(6)
C1 B5 B11 B10 96.8(6)
B4 B5 B11 B10 36.3(5)
B6 B5 B11 B10 141.7(6)
C1 B5 B11 B12 59.8(6)
B10 B5 B11 B12 -37.0(5)
B4 B5 B11 B12 -0.6(7)
B6 B5 B11 B12 104.7(6)
C2 B7 B11 B5 2.8(6)
B12 B7 B11 B5 100.9(6)
B6 B7 B11 B5 -42.2(5)
B8 B7 B11 B5 64.0(6)
C2 B7 B11 B6 44.9(5)
B12 B7 B11 B6 143.0(5)
B8 B7 B11 B6 106.2(5)
C2 B7 B11 B10 -61.0(6)
B12 B7 B11 B10 37.1(5)
B6 B7 B11 B10 -105.9(6)
B8 B7 B11 B10 0.2(6)
C2 B7 B11 B12 -98.1(5)
B6 B7 B11 B12 -143.0(5)
B8 B7 B11 B12 -36.9(5)
B7 B6 B11 B5 133.4(5)
C2 B6 B11 B5 93.3(5)
C1 B6 B11 B5 39.5(4)
Ir1 B6 B11 B5 -106.5(8)
C2 B6 B11 B7 -40.1(4)
B5 B6 B11 B7 -133.4(5)
C1 B6 B11 B7 -93.9(5)
Ir1 B6 B11 B7 120.0(7)
B7 B6 B11 B10 97.8(6)
C2 B6 B11 B10 57.7(6)
B5 B6 B11 B10 -35.6(5)
C1 B6 B11 B10 3.9(7)
Ir1 B6 B11 B10 -142.1(6)
B7 B6 B11 B12 33.8(5)
C2 B6 B11 B12 -6.3(6)
B5 B6 B11 B12 -99.6(6)
C1 B6 B11 B12 -60.1(6)
Ir1 B6 B11 B12 153.9(6)
B12 B10 B11 B5 -138.2(6)
B4 B10 B11 B5 -37.7(5)
B9 B10 B11 B5 -101.3(6)
B12 B10 B11 B7 -37.4(5)
B4 B10 B11 B7 63.1(6)
B9 B10 B11 B7 -0.5(7)
B5 B10 B11 B7 100.8(6)
B12 B10 B11 B6 -102.1(6)
B4 B10 B11 B6 -1.5(8)
B9 B10 B11 B6 -65.2(7)
B5 B10 B11 B6 36.1(5)
B4 B10 B11 B12 100.5(6)
B9 B10 B11 B12 36.9(5)
B5 B10 B11 B12 138.2(6)
B4 B10 B12 B8 -0.5(7)
B9 B10 B12 B8 -38.2(5)
B11 B10 B12 B8 101.2(6)
B5 B10 B12 B8 64.3(7)
B4 B10 B12 B9 37.7(5)
B11 B10 B12 B9 139.4(6)
B5 B10 B12 B9 102.5(6)
B4 B10 B12 B7 -64.5(7)
B9 B10 B12 B7 -102.2(6)
B11 B10 B12 B7 37.3(5)
B5 B10 B12 B7 0.3(8)
B4 B10 B12 B11 -101.7(6)
B9 B10 B12 B11 -139.4(6)
B5 B10 B12 B11 -36.9(5)
C2 B8 B12 B10 -61.7(6)
B3 B8 B12 B10 0.5(7)
B9 B8 B12 B10 38.0(5)
B7 B8 B12 B10 -100.2(6)
C2 B8 B12 B9 -99.7(5)
B3 B8 B12 B9 -37.5(5)
B7 B8 B12 B9 -138.3(5)
C2 B8 B12 B7 38.6(5)
B3 B8 B12 B7 100.8(5)
B9 B8 B12 B7 138.3(5)
C2 B8 B12 B11 1.8(7)
B3 B8 B12 B11 64.0(7)
B9 B8 B12 B11 101.5(6)
B7 B8 B12 B11 -36.8(5)
B4 B9 B12 B10 -37.7(5)
B3 B9 B12 B10 -100.7(5)
B8 B9 B12 B10 -137.3(5)
B4 B9 B12 B8 99.5(6)
B3 B9 B12 B8 36.6(5)
B10 B9 B12 B8 137.3(5)
B4 B9 B12 B7 61.7(7)
B3 B9 B12 B7 -1.2(7)
B10 B9 B12 B7 99.5(6)
B8 B9 B12 B7 -37.8(5)
B4 B9 B12 B11 -1.3(7)
B3 B9 B12 B11 -64.2(7)
B10 B9 B12 B11 36.5(5)
B8 B9 B12 B11 -100.8(6)
C2 B7 B12 B10 61.6(7)
B11 B7 B12 B10 -37.6(5)
B6 B7 B12 B10 -3.8(7)
B8 B7 B12 B10 101.0(6)
C2 B7 B12 B8 -39.4(5)
B11 B7 B12 B8 -138.6(5)
B6 B7 B12 B8 -104.8(6)
C2 B7 B12 B9 -1.8(7)
B11 B7 B12 B9 -100.9(6)
B6 B7 B12 B9 -67.2(7)
B8 B7 B12 B9 37.6(5)
C2 B7 B12 B11 99.2(5)
B6 B7 B12 B11 33.8(5)
B8 B7 B12 B11 138.6(5)
B5 B11 B12 B10 37.6(5)
B7 B11 B12 B10 137.8(6)
B6 B11 B12 B10 103.6(6)
B5 B11 B12 B8 -62.8(7)
B7 B11 B12 B8 37.4(5)
B6 B11 B12 B8 3.2(7)
B10 B11 B12 B8 -100.4(6)
B5 B11 B12 B9 1.2(7)
B7 B11 B12 B9 101.3(6)
B6 B11 B12 B9 67.2(7)
B10 B11 B12 B9 -36.4(5)
B5 B11 B12 B7 -100.1(6)
B6 B11 B12 B7 -34.2(5)
B10 B11 B12 B7 -137.8(6)
C4 N1 C3 C1 179.9(6)
C4 N1 C3 S1 -0.8(10)
C2 C1 C3 N1 -112.0(7)
B5 C1 C3 N1 109.0(7)
B4 C1 C3 N1 32.3(9)
B3 C1 C3 N1 -40.8(9)
B6 C1 C3 N1 178.4(6)
C2 C1 C3 S1 68.6(7)
B5 C1 C3 S1 -70.4(7)
B4 C1 C3 S1 -147.1(5)
B3 C1 C3 S1 139.9(5)
B6 C1 C3 S1 -1.0(7)
Ir1 S1 C3 N1 179.2(5)
Ir1 S1 C3 C1 -1.4(6)
C3 N1 C4 C5 90.1(9)
C3 N1 C4 C9 -91.5(8)
C9 C4 C5 C6 3.0(11)
N1 C4 C5 C6 -178.6(7)
C4 C5 C6 C7 -2.3(12)
C5 C6 C7 C8 1.6(13)
C6 C7 C8 C9 -1.6(12)
C5 C4 C9 C8 -3.0(11)
N1 C4 C9 C8 178.5(7)
C7 C8 C9 C4 2.3(12)
C15 C10 C11 C12 -179.9(7)
C14 C10 C11 C12 -4.8(8)
Ir1 C10 C11 C12 60.1(5)
C15 C10 C11 C16 -8.9(12)
C14 C10 C11 C16 166.2(6)
Ir1 C10 C11 C16 -128.9(7)
C15 C10 C11 Ir1 120.0(8)
C14 C10 C11 Ir1 -64.9(4)
C10 C11 C12 C13 5.8(8)
C16 C11 C12 C13 -165.1(6)
Ir1 C11 C12 C13 67.0(4)
C10 C11 C12 C17 176.7(7)
C16 C11 C12 C17 5.8(11)
Ir1 C11 C12 C17 -122.1(7)
C10 C11 C12 Ir1 -61.2(5)
C16 C11 C12 Ir1 127.9(7)
C11 C12 C13 C14 -4.6(7)
C17 C12 C13 C14 -175.4(7)
Ir1 C12 C13 C14 60.0(5)
C11 C12 C13 C18 177.0(6)
C17 C12 C13 C18 6.2(11)
Ir1 C12 C13 C18 -118.4(6)
C11 C12 C13 Ir1 -64.6(5)
C17 C12 C13 Ir1 124.6(7)
C12 C13 C14 C10 1.6(7)
C18 C13 C14 C10 -180.0(6)
Ir1 C13 C14 C10 58.3(4)
C12 C13 C14 C19 179.6(7)
C18 C13 C14 C19 -2.1(12)
Ir1 C13 C14 C19 -123.8(7)
C12 C13 C14 Ir1 -56.7(4)
C18 C13 C14 Ir1 121.7(7)
C11 C10 C14 C13 1.9(8)
C15 C10 C14 C13 177.3(7)
Ir1 C10 C14 C13 -61.4(5)
C11 C10 C14 C19 -176.1(6)
C15 C10 C14 C19 -0.8(11)
Ir1 C10 C14 C19 120.5(6)
C11 C10 C14 Ir1 63.3(5)
C15 C10 C14 Ir1 -121.4(7)
